data_2242582
loop_
_publ_author_name
'Chi-Duran, Ignacio'
'Enriquez, Javier'
'Vega, Andres'
'Herrera, Felipe'
'Pratap Singh, Dinesh'

_publ_section_title
;
 Hexaaquazinc(II) dinitrate bis[5-(pyridinium-3-yl)tetrazol-1-ide]
;
_journal_coeditor_code CQ2025
_journal_issue 9
_journal_name_full 'Acta Crystallographica Section E'
_journal_page_first 1231
_journal_page_last 1234
_journal_paper_doi 10.1107/S205698901801112X
_journal_volume 74
_journal_year 2018
_chemical_formula_iupac '[Zn (H2 O)6] (N O3)2, 2C6 H5 N5'
_chemical_formula_moiety 'H12 O6 Zn1 2+, 2(N O3 -), 2(C6 H5 N5)'
_chemical_formula_sum 'C12 H22 N12 O12 Zn'
_chemical_formula_weight 591.81
_chemical_name_systematic
;
Hexaaquazinc(II) dinitrate bis[5-(pyridinium-3-yl)tetrazol-1-ide]
;
_space_group_crystal_system triclinic
_space_group_IT_number 2
_space_group_name_Hall '-P 1'
_space_group_name_H-M_alt 'P -1'
_symmetry_space_group_name_Hall '-P 1'
_symmetry_space_group_name_H-M 'P -1'
_atom_sites_solution_hydrogens mixed
_audit_creation_method SHELXL-2014/7
_cell_angle_alpha 97.209(2)
_cell_angle_beta 91.123(2)
_cell_angle_gamma 93.949(2)
_cell_formula_units_Z 1
_cell_length_a 5.6582(11)
_cell_length_b 8.4632(16)
_cell_length_c 12.046(2)
_cell_measurement_reflns_used 7831
_cell_measurement_temperature 293(2)
_cell_measurement_theta_max 29.53
_cell_measurement_theta_min 2.79
_cell_volume 570.69(18)
_computing_cell_refinement
;
SMART (Bruker, 2008)
;
_computing_data_collection
;
SMART (Bruker, 2008)
;
_computing_data_reduction
;
SAINT (Bruker, 2008)
;
_computing_molecular_graphics
;
SHELXTL (Sheldrick, 2008)
;
_computing_publication_material
;
SHELXTL (Sheldrick, 2008)
;
_computing_structure_refinement
;
SHELXL2014 (Sheldrick, 2015)
;
_computing_structure_solution
;
SHELXTL (Sheldrick, 2008)
;
_diffrn_ambient_temperature 293(2)
_diffrn_measured_fraction_theta_full 0.996
_diffrn_measured_fraction_theta_max 0.996
_diffrn_measurement_device_type 'Bruker SMART CCD area detector'
_diffrn_measurement_method 'phi and omega scans'
_diffrn_radiation_type MoK\a
_diffrn_radiation_wavelength 0.71073
_diffrn_reflns_av_R_equivalents 0.0132
_diffrn_reflns_limit_h_max 6
_diffrn_reflns_limit_h_min -6
_diffrn_reflns_limit_k_max 10
_diffrn_reflns_limit_k_min -10
_diffrn_reflns_limit_l_max 14
_diffrn_reflns_limit_l_min -14
_diffrn_reflns_number 4429
_diffrn_reflns_theta_full 25.242
_diffrn_reflns_theta_max 25.997
_diffrn_reflns_theta_min 2.432
_exptl_absorpt_coefficient_mu 1.163
_exptl_absorpt_correction_T_max 0.903
_exptl_absorpt_correction_T_min 0.742
_exptl_absorpt_correction_type numerical
_exptl_absorpt_process_details
;
(SADABS; Bruker, 2008)
;
_exptl_crystal_colour colorless
_exptl_crystal_density_diffrn 1.722
_exptl_crystal_description block
_exptl_crystal_F_000 304
_exptl_crystal_size_max 0.486
_exptl_crystal_size_mid 0.214
_exptl_crystal_size_min 0.088
_refine_diff_density_max 0.372
_refine_diff_density_min -0.350
_refine_ls_extinction_coef 0.009(2)
_refine_ls_extinction_expression Fc^*^=kFc[1+0.001xFc^2^\l^3^/sin(2\q)]^-1/4^
_refine_ls_extinction_method
;
SHELXL2014 (Sheldrick, 2015)
;
_refine_ls_goodness_of_fit_ref 1.084
_refine_ls_hydrogen_treatment mixed
_refine_ls_matrix_type full
_refine_ls_number_parameters 198
_refine_ls_number_reflns 2217
_refine_ls_number_restraints 13
_refine_ls_restrained_S_all 1.112
_refine_ls_R_factor_all 0.0227
_refine_ls_R_factor_gt 0.0215
_refine_ls_shift/su_max 0.000
_refine_ls_shift/su_mean 0.000
_refine_ls_structure_factor_coef Fsqd
_refine_ls_weighting_details 'w=1/[\s^2^(Fo^2^)+(0.0254P)^2^+0.1986P] where P=(Fo^2^+2Fc^2^)/3'
_refine_ls_weighting_scheme calc
_refine_ls_wR_factor_gt 0.0535
_refine_ls_wR_factor_ref 0.0542
_reflns_number_gt 2132
_reflns_number_total 2217
_reflns_threshold_expression 'I > 2\s(I)'
_cod_data_source_file cq2025sup1.cif
_cod_data_source_block I
_cod_original_cell_volume 570.67(19)
_cod_database_code 2242582
_shelx_space_group_comment
;
The symmetry employed for this shelxl refinement is uniquely defined
by the following loop, which should always be used as a source of
symmetry information in preference to the above space-group names.
They are only intended as comments.
;
_shelx_estimated_absorpt_t_min 0.602
_shelx_estimated_absorpt_t_max 0.905

loop_
_space_group_symop_operation_xyz
'x, y, z'
'-x, -y, -z'

loop_
_atom_site_type_symbol
_atom_site_label
_atom_site_fract_x
_atom_site_fract_y
_atom_site_fract_z
_atom_site_U_iso_or_equiv
_atom_site_adp_type
_atom_site_calc_flag
_atom_site_occupancy
Zn Zn1 0.0000 1.0000 1.0000 0.02186(9) Uani d 1
O O1 0.25606(19) 1.00502(12) 0.86692(9) 0.0269(2) Uani d 1
H H1W 0.226(4) 0.9463(19) 0.8050(8) 0.044(6) Uiso d 1
H H2W 0.303(3) 1.0972(10) 0.8515(16) 0.041(5) Uiso d 1
O O2 0.2699(2) 1.10732(13) 1.11255(11) 0.0345(3) Uani d 1
H H3W 0.307(4) 1.2067(5) 1.1282(17) 0.048(6) Uiso d 1
H H4W 0.401(2) 1.065(3) 1.116(2) 0.065(7) Uiso d 1
O O3 0.0981(2) 0.78032(12) 1.02590(10) 0.0293(2) Uani d 1
H H5W 0.187(3) 0.725(2) 0.9825(14) 0.051(6) Uiso d 1
H H6W -0.008(3) 0.7116(19) 1.0423(19) 0.059(7) Uiso d 1
N N1 0.5987(2) 0.68143(14) 0.16630(10) 0.0246(3) Uani d 1
N N2 0.7365(2) 0.58336(15) 0.10516(11) 0.0270(3) Uani d 1
N N3 0.6508(2) 0.43523(15) 0.10431(11) 0.0296(3) Uani d 1
N N4 0.4544(2) 0.43180(14) 0.16488(11) 0.0269(3) Uani d 1
N N5 -0.0918(2) 0.58146(17) 0.38266(11) 0.0315(3) Uani d 1
H H5N -0.180(3) 0.5136(17) 0.4067(15) 0.042(5) Uiso d 1
C C1 0.4273(2) 0.58463(16) 0.20195(12) 0.0212(3) Uani d 1
C C2 0.2376(2) 0.64009(17) 0.27458(11) 0.0218(3) Uani d 1
C C3 0.2065(3) 0.80168(18) 0.30257(13) 0.0284(3) Uani d 1
H H3A 0.3075 0.8778 0.2748 0.034 Uiso calc 1
C C4 0.0250(3) 0.8491(2) 0.37189(14) 0.0334(4) Uani d 1
H H4 0.0048 0.9570 0.3914 0.040 Uiso calc 1
C C5 -0.1243(3) 0.7363(2) 0.41142(14) 0.0345(4) Uani d 1
H H5 -0.2470 0.7668 0.4578 0.041 Uiso calc 1
C C6 0.0827(3) 0.53073(19) 0.31686(13) 0.0279(3) Uani d 1
H H6 0.0997 0.4219 0.2996 0.033 Uiso calc 1
N N6 0.6295(3) 0.22071(16) 0.38657(12) 0.0353(3) Uani d 1
O O4 0.5953(2) 0.34960(14) 0.44531(11) 0.0442(3) Uani d 1
O O5 0.8117(2) 0.21012(15) 0.33009(11) 0.0431(3) Uani d 1
O O6 0.4892(4) 0.1062(2) 0.38679(19) 0.1001(8) Uani d 1

loop_
_atom_site_aniso_label
_atom_site_aniso_U_11
_atom_site_aniso_U_22
_atom_site_aniso_U_33
_atom_site_aniso_U_12
_atom_site_aniso_U_13
_atom_site_aniso_U_23
Zn1 0.02070(14) 0.01556(13) 0.02905(15) 0.00093(8) 0.00394(9) 0.00145(9)
O1 0.0295(6) 0.0203(5) 0.0304(6) -0.0002(4) 0.0092(4) 0.0015(4)
O2 0.0292(6) 0.0230(6) 0.0485(7) -0.0009(5) -0.0073(5) -0.0031(5)
O3 0.0283(6) 0.0193(5) 0.0419(6) 0.0056(4) 0.0149(5) 0.0063(5)
N1 0.0232(6) 0.0217(6) 0.0282(6) -0.0018(5) 0.0064(5) 0.0013(5)
N2 0.0232(6) 0.0257(7) 0.0315(7) 0.0011(5) 0.0082(5) 0.0013(5)
N3 0.0282(7) 0.0241(6) 0.0360(7) 0.0024(5) 0.0095(6) 0.0006(5)
N4 0.0268(7) 0.0199(6) 0.0333(7) -0.0005(5) 0.0086(5) 0.0006(5)
N5 0.0275(7) 0.0374(8) 0.0295(7) -0.0062(6) 0.0086(6) 0.0067(6)
C1 0.0217(7) 0.0197(7) 0.0214(7) -0.0017(5) 0.0015(5) 0.0014(5)
C2 0.0218(7) 0.0228(7) 0.0199(7) -0.0015(5) 0.0018(5) 0.0002(5)
C3 0.0311(8) 0.0239(7) 0.0285(8) -0.0041(6) 0.0076(6) -0.0004(6)
C4 0.0373(9) 0.0279(8) 0.0332(8) 0.0044(7) 0.0079(7) -0.0049(6)
C5 0.0283(8) 0.0457(10) 0.0284(8) 0.0044(7) 0.0092(6) -0.0015(7)
C6 0.0279(8) 0.0255(8) 0.0297(8) -0.0030(6) 0.0055(6) 0.0033(6)
N6 0.0398(8) 0.0279(7) 0.0346(8) -0.0094(6) 0.0107(6) -0.0048(6)
O4 0.0508(8) 0.0301(6) 0.0480(7) -0.0067(5) 0.0237(6) -0.0080(5)
O5 0.0428(7) 0.0333(6) 0.0502(8) -0.0024(5) 0.0194(6) -0.0063(6)
O6 0.0959(14) 0.0607(11) 0.1238(16) -0.0531(10) 0.0672(13) -0.0446(11)

loop_
_atom_type_symbol
_atom_type_description
_atom_type_scat_dispersion_real
_atom_type_scat_dispersion_imag
_atom_type_scat_source
C C 0.0033 0.0016 'International Tables Vol C Tables 4.2.6.8 and 6.1.1.4'
H H 0.0000 0.0000 'International Tables Vol C Tables 4.2.6.8 and 6.1.1.4'
N N 0.0061 0.0033 'International Tables Vol C Tables 4.2.6.8 and 6.1.1.4'
O O 0.0106 0.0060 'International Tables Vol C Tables 4.2.6.8 and 6.1.1.4'
Zn Zn 0.2839 1.4301 'International Tables Vol C Tables 4.2.6.8 and 6.1.1.4'

loop_
_exptl_crystal_face_index_h
_exptl_crystal_face_index_k
_exptl_crystal_face_index_l
_exptl_crystal_face_perp_dist
0.00 0.00 1.00 0.0290
0.00 0.00 -1.00 0.0440
-1.00 0.00 2.00 0.1530
-1.00 1.00 1.00 0.0790
1.00 -1.00 -1.00 0.0970
2.00 0.00 -1.00 0.0930
-2.00 -1.00 1.00 0.2280
0.00 1.00 0.00 0.0920
0.00 -1.00 0.00 0.1750
1.00 -1.00 0.00 0.1000

loop_
_geom_angle_atom_site_label_1
_geom_angle_atom_site_label_2
_geom_angle_atom_site_label_3
_geom_angle_site_symmetry_1
_geom_angle_site_symmetry_3
_geom_angle
_geom_angle_publ_flag
O3 Zn1 O3 . 2_577 180.0 n
O3 Zn1 O2 . . 90.01(5) y
O3 Zn1 O2 2_577 . 89.99(5) n
O3 Zn1 O2 . 2_577 89.99(5) y
O3 Zn1 O2 2_577 2_577 90.01(5) n
O2 Zn1 O2 . 2_577 180.0 n
O3 Zn1 O1 . 2_577 90.53(4) y
O3 Zn1 O1 2_577 2_577 89.47(4) n
O2 Zn1 O1 . 2_577 92.10(5) y
O2 Zn1 O1 2_577 2_577 87.90(5) n
O3 Zn1 O1 . . 89.47(4) y
O3 Zn1 O1 2_577 . 90.53(4) n
O2 Zn1 O1 . . 87.90(5) y
O2 Zn1 O1 2_577 . 92.10(5) n
O1 Zn1 O1 2_577 . 180.0 n
Zn1 O1 H1W . . 118.9(14) ?
Zn1 O1 H2W . . 115.7(13) ?
H1W O1 H2W . . 107.0(18) ?
Zn1 O2 H3W . . 126.7(15) ?
Zn1 O2 H4W . . 120.1(17) ?
H3W O2 H4W . . 104(2) ?
Zn1 O3 H5W . . 123.7(14) ?
Zn1 O3 H6W . . 118.5(15) ?
H5W O3 H6W . . 103(2) ?
C1 N1 N2 . . 104.70(12) ?
N3 N2 N1 . . 109.48(11) ?
N2 N3 N4 . . 109.65(12) ?
C1 N4 N3 . . 104.64(12) ?
C6 N5 C5 . . 122.90(14) ?
C6 N5 H5N . . 117.6(14) ?
C5 N5 H5N . . 119.5(14) ?
N4 C1 N1 . . 111.53(13) ?
N4 C1 C2 . . 124.52(13) ?
N1 C1 C2 . . 123.93(13) ?
C6 C2 C3 . . 118.26(14) ?
C6 C2 C1 . . 119.94(13) ?
C3 C2 C1 . . 121.80(13) ?
C4 C3 C2 . . 119.93(14) ?
C4 C3 H3A . . 120.0 ?
C2 C3 H3A . . 120.0 ?
C5 C4 C3 . . 119.67(15) ?
C5 C4 H4 . . 120.2 ?
C3 C4 H4 . . 120.2 ?
N5 C5 C4 . . 119.30(15) ?
N5 C5 H5 . . 120.3 ?
C4 C5 H5 . . 120.3 ?
N5 C6 C2 . . 119.93(15) ?
N5 C6 H6 . . 120.0 ?
C2 C6 H6 . . 120.0 ?
O6 N6 O5 . . 120.33(15) ?
O6 N6 O4 . . 120.02(15) ?
O5 N6 O4 . . 119.63(13) ?

loop_
_geom_bond_atom_site_label_1
_geom_bond_atom_site_label_2
_geom_bond_site_symmetry_2
_geom_bond_distance
_geom_bond_publ_flag
Zn1 O3 . 2.0353(11) y
Zn1 O3 2_577 2.0354(11) y
Zn1 O2 . 2.1011(12) y
Zn1 O2 2_577 2.1011(12) y
Zn1 O1 2_577 2.1841(11) y
Zn1 O1 . 2.1841(11) y
O1 H1W . 0.8500 ?
O1 H2W . 0.8499 ?
O2 H3W . 0.8499 ?
O2 H4W . 0.8499 ?
O3 H5W . 0.8499 ?
O3 H6W . 0.8501 ?
N1 C1 . 1.3384(18) ?
N1 N2 . 1.3405(18) ?
N2 N3 . 1.3113(18) ?
N3 N4 . 1.3421(18) ?
N4 C1 . 1.3345(19) ?
N5 C6 . 1.339(2) ?
N5 C5 . 1.339(2) ?
N5 H5N . 0.8201(11) ?
C1 C2 . 1.463(2) ?
C2 C6 . 1.381(2) ?
C2 C3 . 1.391(2) ?
C3 C4 . 1.385(2) ?
C3 H3A . 0.9300 ?
C4 C5 . 1.367(2) ?
C4 H4 . 0.9300 ?
C5 H5 . 0.9300 ?
C6 H6 . 0.9300 ?
N6 O6 . 1.210(2) ?
N6 O5 . 1.2485(18) ?
N6 O4 . 1.2525(18) ?

loop_
_geom_hbond_atom_site_label_D
_geom_hbond_atom_site_label_H
_geom_hbond_atom_site_label_A
_geom_hbond_site_symmetry_A
_geom_hbond_distance_DH
_geom_hbond_distance_HA
_geom_hbond_distance_DA
_geom_hbond_angle_DHA
O1 H1W O5 2_666 0.8500 1.963 2.8067(17) 171.7
O1 H2W N1 2_676 0.8499 1.957 2.8029(17) 173.4
O2 H3W N4 1_566 0.8499 2.018 2.8589(17) 170
O2 H4W O1 2_677 0.8499 2.080 2.9228(17) 171
O3 H5W N3 2_666 0.8499 1.908 2.7446(17) 168
O3 H6W N1 1_456 0.8501 2.720 3.4294(17) 142
O3 H6W N2 1_456 0.8501 1.969 2.8076(17) 169
N5 H5N N6 1_455 0.8201 2.614 3.344(2) 149.1
N5 H5N O4 1_455 0.8201 1.923 2.7384(18) 173
N5 H5N O5 1_455 0.8201 2.615 3.1347(19) 122.7
C4 H4 O5 1_465 0.93 2.65 3.452(2) 145.0
C5 H5 O4 2_566 0.93 2.52 3.292(2) 141.2
C5 H5 O6 2_566 0.93 2.52 3.422(3) 164.5
C6 H6 O5 1_455 0.93 2.41 3.047(2) 126.0

loop_
_geom_torsion_atom_site_label_1
_geom_torsion_atom_site_label_2
_geom_torsion_atom_site_label_3
_geom_torsion_atom_site_label_4
_geom_torsion
C1 N1 N2 N3 0.11(16)
N1 N2 N3 N4 -0.01(17)
N2 N3 N4 C1 -0.09(17)
N3 N4 C1 N1 0.17(17)
N3 N4 C1 C2 -178.53(13)
N2 N1 C1 N4 -0.18(16)
N2 N1 C1 C2 178.53(13)
N4 C1 C2 C6 5.4(2)
N1 C1 C2 C6 -173.17(14)
N4 C1 C2 C3 -174.32(15)
N1 C1 C2 C3 7.1(2)
C6 C2 C3 C4 0.5(2)
C1 C2 C3 C4 -179.80(14)
C2 C3 C4 C5 -0.7(3)
C6 N5 C5 C4 0.5(3)
C3 C4 C5 N5 0.2(3)
C5 N5 C6 C2 -0.7(2)
C3 C2 C6 N5 0.2(2)
C1 C2 C6 N5 -179.53(13)

_cod_database_fobs_code 2242582
